data_7013800
loop_
_publ_author_name
'Dove, Andrew P.'
'Gibson, Vernon C.'
'Marshall, Edward L.'
'White, Andrew J. P.'
'Williams, David J.'

_publ_section_title
;
 Magnesium and zinc complexes of a potentially tridentate
 beta-diketiminate ligand.
;
_journal_issue 4
_journal_name_full 'Dalton transactions (Cambridge, England : 2003)'
_journal_page_first 570
_journal_page_last 578
_journal_paper_doi 10.1039/b314760f
_journal_year 2004
_chemical_formula_sum 'C26 H36 N2 O Zn'
_chemical_formula_weight 457.94
_chemical_name_systematic
;
?
;
_space_group_IT_number 14
_symmetry_cell_setting monoclinic
_symmetry_space_group_name_Hall '-P 2yn'
_symmetry_space_group_name_H-M 'P 1 21/n 1'
_atom_sites_solution_hydrogens geom
_atom_sites_solution_primary direct
_atom_sites_solution_secondary difmap
_audit_creation_method SHELXL-97
_cell_angle_alpha 90.00
_cell_angle_beta 102.273(12)
_cell_angle_gamma 90.00
_cell_formula_units_Z 4
_cell_length_a 11.6145(16)
_cell_length_b 16.025(3)
_cell_length_c 13.905(2)
_cell_measurement_reflns_used 24
_cell_measurement_temperature 183(2)
_cell_measurement_theta_max 12.43
_cell_measurement_theta_min 4.90
_cell_volume 2528.9(7)
_computing_cell_refinement 'Bruker XSCANS'
_computing_data_collection 'Bruker XSCANS'
_computing_data_reduction 'Bruker SHELXTL'
_computing_molecular_graphics 'Bruker SHELXTL'
_computing_publication_material 'Bruker SHELXTL'
_computing_structure_refinement 'SHELXL-97 (Sheldrick, 1997)'
_computing_structure_solution 'SHELXS-97 (Sheldrick, 1990)'
_diffrn_ambient_temperature 183(2)
_diffrn_measured_fraction_theta_full 0.929
_diffrn_measured_fraction_theta_max 0.929
_diffrn_measurement_device_type 'Bruker P4'
_diffrn_measurement_method '\w scans'
_diffrn_radiation_monochromator graphite
_diffrn_radiation_source 'fine-focus sealed tube'
_diffrn_radiation_type MoK\a
_diffrn_radiation_wavelength 0.71073
_diffrn_reflns_av_R_equivalents 0.0389
_diffrn_reflns_av_sigmaI/netI 0.0884
_diffrn_reflns_limit_h_max 13
_diffrn_reflns_limit_h_min 0
_diffrn_reflns_limit_k_max 19
_diffrn_reflns_limit_k_min 0
_diffrn_reflns_limit_l_max 16
_diffrn_reflns_limit_l_min -16
_diffrn_reflns_number 4355
_diffrn_reflns_theta_full 25.00
_diffrn_reflns_theta_max 25.00
_diffrn_reflns_theta_min 2.20
_diffrn_standards_decay_% 15.45
_diffrn_standards_interval_count 97
_diffrn_standards_number 3
_exptl_absorpt_coefficient_mu 0.989
_exptl_absorpt_correction_T_max 0.9842
_exptl_absorpt_correction_T_min 0.7903
_exptl_absorpt_correction_type 'Lamina [1 0 -1]'
_exptl_crystal_colour Colourless
_exptl_crystal_density_diffrn 1.203
_exptl_crystal_density_method 'not measured'
_exptl_crystal_description plates
_exptl_crystal_F_000 976
_exptl_crystal_size_max 0.60
_exptl_crystal_size_mid 0.33
_exptl_crystal_size_min 0.08
_refine_diff_density_max 0.351
_refine_diff_density_min -0.298
_refine_diff_density_rms 0.067
_refine_ls_extinction_method none
_refine_ls_goodness_of_fit_ref 0.945
_refine_ls_hydrogen_treatment mixed
_refine_ls_matrix_type full
_refine_ls_number_parameters 273
_refine_ls_number_reflns 4139
_refine_ls_number_restraints 0
_refine_ls_restrained_S_all 0.945
_refine_ls_R_factor_all 0.1057
_refine_ls_R_factor_gt 0.0541
_refine_ls_shift/su_max 0.000
_refine_ls_shift/su_mean 0.000
_refine_ls_structure_factor_coef Fsqd
_refine_ls_weighting_details 'calc w=1/[\s^2^(Fo^2^)+(0.0464P)^2^+0.0000P] where P=(Fo^2^+2Fc^2^)/3'
_refine_ls_weighting_scheme calc
_refine_ls_wR_factor_gt 0.1032
_refine_ls_wR_factor_ref 0.1170
_reflns_number_gt 2627
_reflns_number_total 4139
_reflns_threshold_expression >2sigma(I)
_cod_data_source_file b314760f.txt
_cod_data_source_block Compound_8
_cod_depositor_comments
;
The following automatic conversions were performed:
'_symmetry_cell_setting' value 'Monoclinic' changed to 'monoclinic'
according to '/home/saulius/struct/CIF-dictionaries/cif_core.dic'
dictionary named 'cif_core.dic' version 2.4.1 from 2010-06-29.

Automatic conversion script
Id: cif_fix_enum 1527 2010-12-29 10:47:43Z saulius 
;
_cod_original_sg_symbol_H-M P2(1)/n
_cod_database_code 7013800

loop_
_symmetry_equiv_pos_as_xyz
'x, y, z'
'-x+1/2, y+1/2, -z+1/2'
'-x, -y, -z'
'x-1/2, -y-1/2, z-1/2'

loop_
_atom_site_label
_atom_site_type_symbol
_atom_site_fract_x
_atom_site_fract_y
_atom_site_fract_z
_atom_site_U_iso_or_equiv
_atom_site_adp_type
_atom_site_occupancy
_atom_site_symmetry_multiplicity
_atom_site_calc_flag
_atom_site_refinement_flags
_atom_site_disorder_assembly
_atom_site_disorder_group
Zn Zn 0.83772(5) 0.36899(3) 0.61087(4) 0.03446(15) Uani 1 1 d . . .
C1 C 0.8395(4) 0.5249(3) 0.7175(3) 0.0307(9) Uani 1 1 d . . .
N1 N 0.8470(4) 0.4424(2) 0.7249(2) 0.0321(8) Uani 1 1 d . . .
C2 C 0.8240(4) 0.5695(3) 0.6284(3) 0.0313(10) Uani 1 1 d . . .
H2A H 0.8244 0.6286 0.6340 0.038 Uiso 1 1 calc R . .
C3 C 0.8080(4) 0.5380(3) 0.5328(3) 0.0301(9) Uani 1 1 d . . .
N3 N 0.8148(3) 0.4573(2) 0.5118(2) 0.0312(8) Uani 1 1 d . . .
C4 C 0.8465(5) 0.5763(3) 0.8097(3) 0.0463(12) Uani 1 1 d . . .
H4A H 0.7817 0.5607 0.8412 0.069 Uiso 1 1 calc R . .
H4B H 0.8403 0.6357 0.7924 0.069 Uiso 1 1 calc R . .
H4C H 0.9219 0.5658 0.8552 0.069 Uiso 1 1 calc R . .
C5 C 0.7854(5) 0.6008(3) 0.4502(3) 0.0470(12) Uani 1 1 d . . .
H5A H 0.8478 0.5968 0.4127 0.071 Uiso 1 1 calc R . .
H5B H 0.7848 0.6571 0.4776 0.071 Uiso 1 1 calc R . .
H5C H 0.7090 0.5893 0.4066 0.071 Uiso 1 1 calc R . .
C6 C 0.8581(4) 0.4023(3) 0.8192(3) 0.0323(10) Uani 1 1 d . . .
C7 C 0.9713(4) 0.3832(3) 0.8737(3) 0.0365(10) Uani 1 1 d . . .
C8 C 0.9806(5) 0.3358(3) 0.9593(3) 0.0404(11) Uani 1 1 d . . .
H8A H 1.0563 0.3214 0.9966 0.048 Uiso 1 1 calc R . .
C9 C 0.8813(5) 0.3096(3) 0.9904(3) 0.0445(12) Uani 1 1 d . . .
H9A H 0.8892 0.2778 1.0491 0.053 Uiso 1 1 calc R . .
C10 C 0.7692(5) 0.3296(3) 0.9359(3) 0.0454(12) Uani 1 1 d . . .
H10A H 0.7013 0.3111 0.9577 0.054 Uiso 1 1 calc R . .
C11 C 0.7560(4) 0.3765(3) 0.8499(3) 0.0375(10) Uani 1 1 d . . .
C12 C 1.0832(5) 0.4112(3) 0.8423(3) 0.0449(12) Uani 1 1 d . . .
H12A H 1.0597 0.4527 0.7880 0.054 Uiso 1 1 calc R . .
C13 C 1.1416(6) 0.3377(4) 0.8009(4) 0.0595(15) Uani 1 1 d . . .
H13A H 1.2130 0.3571 0.7808 0.089 Uiso 1 1 calc R . .
H13B H 1.0868 0.3145 0.7438 0.089 Uiso 1 1 calc R . .
H13C H 1.1625 0.2946 0.8516 0.089 Uiso 1 1 calc R . .
C14 C 1.1703(5) 0.4541(4) 0.9249(4) 0.0508(13) Uani 1 1 d . . .
H14A H 1.1316 0.5014 0.9496 0.076 Uiso 1 1 calc R . .
H14B H 1.2379 0.4742 0.8997 0.076 Uiso 1 1 calc R . .
H14C H 1.1974 0.4144 0.9784 0.076 Uiso 1 1 calc R . .
C15 C 0.6330(5) 0.3977(3) 0.7915(4) 0.0479(13) Uani 1 1 d . . .
H15A H 0.6421 0.4395 0.7402 0.057 Uiso 1 1 calc R . .
C16 C 0.5572(6) 0.4373(5) 0.8554(5) 0.075(2) Uani 1 1 d . . .
H16A H 0.5975 0.4866 0.8885 0.113 Uiso 1 1 calc R . .
H16B H 0.5439 0.3970 0.9049 0.113 Uiso 1 1 calc R . .
H16C H 0.4814 0.4541 0.8143 0.113 Uiso 1 1 calc R . .
C17 C 0.5748(6) 0.3212(5) 0.7387(6) 0.088(2) Uani 1 1 d . . .
H17A H 0.6254 0.2977 0.6974 0.131 Uiso 1 1 calc R . .
H17B H 0.4986 0.3367 0.6973 0.131 Uiso 1 1 calc R . .
H17C H 0.5627 0.2795 0.7872 0.131 Uiso 1 1 calc R . .
C18 C 0.7853(4) 0.4304(3) 0.4119(3) 0.0301(9) Uani 1 1 d . . .
C19 C 0.6683(4) 0.4146(3) 0.3676(3) 0.0385(11) Uani 1 1 d . . .
C20 C 0.6388(5) 0.3838(3) 0.2715(4) 0.0498(13) Uani 1 1 d . . .
H20A H 0.5587 0.3743 0.2407 0.060 Uiso 1 1 calc R . .
C21 C 0.7277(5) 0.3674(4) 0.2215(3) 0.0535(13) Uani 1 1 d . . .
H21A H 0.7081 0.3461 0.1563 0.064 Uiso 1 1 calc R . .
C22 C 0.8428(5) 0.3814(4) 0.2648(4) 0.0576(15) Uani 1 1 d . . .
H22A H 0.9029 0.3700 0.2297 0.069 Uiso 1 1 calc R . .
C23 C 0.8722(5) 0.4123(3) 0.3600(4) 0.0457(12) Uani 1 1 d . . .
H23A H 0.9526 0.4213 0.3901 0.055 Uiso 1 1 calc R . .
O24 O 0.5899(3) 0.4315(3) 0.4249(3) 0.0707(13) Uani 1 1 d . . .
C25 C 0.4720(5) 0.4073(5) 0.3923(5) 0.074(2) Uani 1 1 d . . .
H25A H 0.4266 0.4239 0.4410 0.111 Uiso 1 1 calc R . .
H25B H 0.4679 0.3466 0.3837 0.111 Uiso 1 1 calc R . .
H25C H 0.4393 0.4345 0.3293 0.111 Uiso 1 1 calc R . .
C26 C 0.8500(5) 0.2480(3) 0.6010(4) 0.0502(13) Uani 1 1 d . . .
H26A H 0.8763 0.2251 0.6682 0.060 Uiso 1 1 calc R . .
H26B H 0.7703 0.2254 0.5740 0.060 Uiso 1 1 calc R . .
C27 C 0.9333(6) 0.2159(4) 0.5375(4) 0.0649(16) Uani 1 1 d . . .
H27A H 0.9326 0.1548 0.5371 0.097 Uiso 1 1 calc R . .
H27B H 1.0134 0.2358 0.5647 0.097 Uiso 1 1 calc R . .
H27C H 0.9073 0.2367 0.4701 0.097 Uiso 1 1 calc R . .

loop_
_atom_site_aniso_label
_atom_site_aniso_U_11
_atom_site_aniso_U_22
_atom_site_aniso_U_33
_atom_site_aniso_U_23
_atom_site_aniso_U_13
_atom_site_aniso_U_12
Zn 0.0425(3) 0.0322(2) 0.0278(2) -0.0003(3) 0.00539(18) 0.0010(3)
C1 0.029(2) 0.030(2) 0.033(2) -0.0026(17) 0.0076(18) -0.0018(18)
N1 0.039(2) 0.033(2) 0.0244(17) 0.0018(14) 0.0077(15) -0.0027(17)
C2 0.025(2) 0.031(2) 0.038(2) 0.0036(17) 0.0073(18) -0.0002(19)
C3 0.023(2) 0.038(2) 0.031(2) 0.0039(18) 0.0097(17) 0.0016(19)
N3 0.0234(19) 0.042(2) 0.0276(17) 0.0027(15) 0.0047(14) 0.0009(17)
C4 0.065(4) 0.041(3) 0.035(2) 0.001(2) 0.013(2) -0.004(3)
C5 0.058(3) 0.046(3) 0.037(2) 0.011(2) 0.010(2) 0.001(2)
C6 0.046(3) 0.027(2) 0.0237(19) 0.0000(16) 0.0081(19) 0.000(2)
C7 0.049(3) 0.030(2) 0.031(2) -0.0011(17) 0.0082(19) -0.002(2)
C8 0.049(3) 0.039(2) 0.030(2) 0.0005(18) 0.003(2) -0.002(2)
C9 0.068(4) 0.038(2) 0.029(2) 0.0062(19) 0.015(2) -0.005(3)
C10 0.066(4) 0.040(3) 0.035(2) 0.001(2) 0.023(2) -0.009(3)
C11 0.047(3) 0.033(2) 0.035(2) -0.003(2) 0.0117(19) -0.004(2)
C12 0.050(3) 0.050(3) 0.035(2) 0.011(2) 0.011(2) -0.002(3)
C13 0.058(4) 0.074(4) 0.051(3) -0.010(3) 0.021(3) -0.004(3)
C14 0.051(3) 0.053(3) 0.048(3) 0.001(2) 0.010(3) -0.005(3)
C15 0.045(3) 0.047(3) 0.052(3) 0.010(2) 0.013(2) 0.003(2)
C16 0.061(4) 0.081(5) 0.092(5) 0.019(4) 0.036(4) 0.022(4)
C17 0.061(4) 0.077(5) 0.109(6) -0.016(4) -0.017(4) -0.004(4)
C18 0.028(2) 0.037(2) 0.0262(19) 0.0032(17) 0.0073(17) 0.0010(19)
C19 0.028(2) 0.044(3) 0.043(3) 0.001(2) 0.005(2) 0.001(2)
C20 0.046(3) 0.053(3) 0.043(3) -0.006(2) -0.006(2) -0.008(3)
C21 0.076(4) 0.055(3) 0.030(2) -0.008(2) 0.010(2) -0.015(3)
C22 0.057(3) 0.080(4) 0.043(3) -0.013(3) 0.029(2) -0.007(3)
C23 0.036(3) 0.061(3) 0.042(3) 0.000(2) 0.012(2) -0.006(2)
O24 0.0265(19) 0.110(4) 0.078(3) -0.032(3) 0.0158(19) -0.002(2)
C25 0.032(3) 0.105(5) 0.084(5) 0.007(4) 0.010(3) -0.009(3)
C26 0.058(3) 0.040(2) 0.050(3) 0.000(2) 0.005(2) 0.001(3)
C27 0.081(5) 0.057(3) 0.059(3) -0.010(3) 0.022(3) 0.009(3)

loop_
_atom_type_symbol
_atom_type_description
_atom_type_scat_dispersion_real
_atom_type_scat_dispersion_imag
_atom_type_scat_source
C C 0.0033 0.0016 'International Tables Vol C Tables 4.2.6.8 and 6.1.1.4'
H H 0.0000 0.0000 'International Tables Vol C Tables 4.2.6.8 and 6.1.1.4'
N N 0.0061 0.0033 'International Tables Vol C Tables 4.2.6.8 and 6.1.1.4'
O O 0.0106 0.0060 'International Tables Vol C Tables 4.2.6.8 and 6.1.1.4'
Zn Zn 0.2839 1.4301 'International Tables Vol C Tables 4.2.6.8 and 6.1.1.4'

loop_
_geom_angle_atom_site_label_1
_geom_angle_atom_site_label_2
_geom_angle_atom_site_label_3
_geom_angle
_geom_angle_site_symmetry_1
_geom_angle_site_symmetry_3
_geom_angle_publ_flag
C26 Zn N3 132.15(19) . . ?
C26 Zn N1 131.44(19) . . ?
N3 Zn N1 96.40(15) . . ?
N1 C1 C2 124.5(4) . . ?
N1 C1 C4 119.1(4) . . ?
C2 C1 C4 116.4(4) . . ?
C1 N1 C6 120.4(4) . . ?
C1 N1 Zn 123.0(3) . . ?
C6 N1 Zn 116.5(3) . . ?
C3 C2 C1 128.4(4) . . ?
N3 C3 C2 123.9(4) . . ?
N3 C3 C5 119.3(4) . . ?
C2 C3 C5 116.8(4) . . ?
C3 N3 C18 119.7(3) . . ?
C3 N3 Zn 123.7(3) . . ?
C18 N3 Zn 115.9(3) . . ?
C7 C6 C11 121.7(4) . . ?
C7 C6 N1 118.8(4) . . ?
C11 C6 N1 119.3(4) . . ?
C8 C7 C6 118.2(5) . . ?
C8 C7 C12 119.2(4) . . ?
C6 C7 C12 122.6(4) . . ?
C9 C8 C7 121.0(5) . . ?
C8 C9 C10 120.3(4) . . ?
C11 C10 C9 120.6(5) . . ?
C10 C11 C6 118.3(5) . . ?
C10 C11 C15 119.9(5) . . ?
C6 C11 C15 121.9(4) . . ?
C7 C12 C14 112.8(4) . . ?
C7 C12 C13 110.8(4) . . ?
C14 C12 C13 110.7(5) . . ?
C17 C15 C16 111.6(6) . . ?
C17 C15 C11 110.4(5) . . ?
C16 C15 C11 112.0(5) . . ?
C23 C18 C19 118.8(4) . . ?
C23 C18 N3 121.3(4) . . ?
C19 C18 N3 119.7(4) . . ?
O24 C19 C18 114.7(4) . . ?
O24 C19 C20 124.9(5) . . ?
C18 C19 C20 120.4(5) . . ?
C21 C20 C19 119.3(5) . . ?
C22 C21 C20 120.8(4) . . ?
C21 C22 C23 120.0(5) . . ?
C22 C23 C18 120.8(5) . . ?
C19 O24 C25 119.0(5) . . ?
C27 C26 Zn 116.0(4) . . ?

loop_
_geom_bond_atom_site_label_1
_geom_bond_atom_site_label_2
_geom_bond_distance
_geom_bond_site_symmetry_2
_geom_bond_publ_flag
Zn C26 1.951(5) . ?
Zn N3 1.954(4) . ?
Zn N1 1.959(4) . ?
C1 N1 1.328(6) . ?
C1 C2 1.408(6) . ?
C1 C4 1.511(6) . ?
N1 C6 1.441(5) . ?
C2 C3 1.396(6) . ?
C3 N3 1.332(6) . ?
C3 C5 1.507(6) . ?
N3 C18 1.425(5) . ?
C6 C7 1.405(7) . ?
C6 C11 1.406(7) . ?
C7 C8 1.396(6) . ?
C7 C12 1.523(7) . ?
C8 C9 1.380(7) . ?
C9 C10 1.398(8) . ?
C10 C11 1.393(6) . ?
C11 C15 1.524(7) . ?
C12 C14 1.524(7) . ?
C12 C13 1.531(8) . ?
C15 C17 1.513(8) . ?
C15 C16 1.517(8) . ?
C18 C23 1.390(7) . ?
C18 C19 1.391(7) . ?
C19 O24 1.359(6) . ?
C19 C20 1.397(7) . ?
C20 C21 1.387(8) . ?
C21 C22 1.363(8) . ?
C22 C23 1.387(7) . ?
O24 C25 1.402(7) . ?
C26 C27 1.531(8) . ?
